data_7229540
loop_
_publ_author_name
'Sun, Xiao-Fen'
'Wang, Zhongxia'
'Liao, Wei-Qiang'
'Li, Peng-Fei'
'Gao, Jixing'
'Huang, Yi-Yang'
'Chen, Hai-Peng'
'Ye, Heng-Yun'
'Zhang, Yi'

_publ_section_title
;
 Modulating molecular structures and dielectric transitions in
 organic--inorganic hybrid crystals
;
_journal_issue 82
_journal_name_full 'RSC Advances'
_journal_page_first 52024
_journal_paper_doi 10.1039/C7RA10616E
_journal_volume 7
_journal_year 2017
_chemical_formula_moiety 'Br3 Cd, 3(C5 H12 N), Br4 Cd'
_chemical_formula_sum 'C15 H36 Br7 Cd2 N3'
_chemical_formula_weight 1042.59
_space_group_crystal_system trigonal
_space_group_IT_number 147
_space_group_name_Hall '-P 3'
_space_group_name_H-M_alt 'P -3'
_symmetry_space_group_name_Hall '-P 3'
_symmetry_space_group_name_H-M 'P -3'
_atom_sites_solution_hydrogens geom
_audit_creation_method SHELXL-2014/7
_audit_update_record
;
2017-02-28 deposited with the CCDC.
2017-11-08 downloaded from the CCDC.
;
_cell_angle_alpha 90
_cell_angle_beta 90
_cell_angle_gamma 120
_cell_formula_units_Z 2
_cell_length_a 15.358(2)
_cell_length_b 15.358(2)
_cell_length_c 7.0766(14)
_cell_measurement_reflns_used 2323
_cell_measurement_temperature 223(2)
_cell_measurement_theta_max 24.965
_cell_measurement_theta_min 2.878
_cell_volume 1445.5(4)
_computing_structure_refinement 'SHELXL-2014/7 (Sheldrick, 2014)'
_diffrn_ambient_temperature 223(2)
_diffrn_measured_fraction_theta_full 0.998
_diffrn_measured_fraction_theta_max 0.998
_diffrn_measurement_device_type 'Rigaku, SCXmini'
_diffrn_measurement_method '\w scans'
_diffrn_radiation_type MoK\a
_diffrn_radiation_wavelength 0.71073
_diffrn_reflns_av_R_equivalents 0.0635
_diffrn_reflns_av_unetI/netI 0.0491
_diffrn_reflns_Laue_measured_fraction_full 0.998
_diffrn_reflns_Laue_measured_fraction_max 0.998
_diffrn_reflns_limit_h_max 15
_diffrn_reflns_limit_h_min -18
_diffrn_reflns_limit_k_max 18
_diffrn_reflns_limit_k_min -18
_diffrn_reflns_limit_l_max 8
_diffrn_reflns_limit_l_min -7
_diffrn_reflns_number 8717
_diffrn_reflns_point_group_measured_fraction_full 0.998
_diffrn_reflns_point_group_measured_fraction_max 0.998
_diffrn_reflns_theta_full 24.965
_diffrn_reflns_theta_max 24.965
_diffrn_reflns_theta_min 2.878
_diffrn_source 'fine-focus sealed tube'
_exptl_absorpt_coefficient_mu 11.154
_exptl_absorpt_correction_T_max 0.909
_exptl_absorpt_correction_T_min 0.890
_exptl_absorpt_correction_type multi-scan
_exptl_absorpt_process_details 'CrystalClear (Rigaku Inc., 2008)'
_exptl_crystal_colour colorless
_exptl_crystal_density_diffrn 2.395
_exptl_crystal_density_method 'not measured'
_exptl_crystal_description needle
_exptl_crystal_F_000 976
_exptl_crystal_size_max 0.3
_exptl_crystal_size_mid 0.18
_exptl_crystal_size_min 0.12
_refine_diff_density_max 1.041
_refine_diff_density_min -0.944
_refine_diff_density_rms 0.138
_refine_ls_extinction_coef 0.0034(2)
_refine_ls_extinction_expression Fc^*^=kFc[1+0.001xFc^2^\l^3^/sin(2\q)]^-1/4^
_refine_ls_extinction_method 'SHELXL-2014/7 (Sheldrick 2014'
_refine_ls_goodness_of_fit_ref 0.974
_refine_ls_hydrogen_treatment constr
_refine_ls_matrix_type full
_refine_ls_number_parameters 86
_refine_ls_number_reflns 1693
_refine_ls_number_restraints 0
_refine_ls_restrained_S_all 0.974
_refine_ls_R_factor_all 0.0280
_refine_ls_R_factor_gt 0.0268
_refine_ls_shift/su_max 0.000
_refine_ls_shift/su_mean 0.000
_refine_ls_structure_factor_coef Fsqd
_refine_ls_weighting_details 'w=1/[\s^2^(Fo^2^)+(0.0182P)^2^] where P=(Fo^2^+2Fc^2^)/3'
_refine_ls_weighting_scheme calc
_refine_ls_wR_factor_gt 0.0511
_refine_ls_wR_factor_ref 0.0515
_reflns_Friedel_coverage 0.000
_reflns_number_gt 1622
_reflns_number_total 1693
_reflns_threshold_expression 'I > 2\s(I)'
_cod_data_source_file c7ra10616e2.cif
_cod_data_source_block s
_cod_depositor_comments
;
The following automatic conversions were performed:

'_exptl_absorpt_correction_type' value 'Multi-scan' changed to
'multi-scan' according to
/home/data/users/saulius/crontab/automatic-downloads/rss-feeds/RSC/lib/dictionaries/cif_core.dic
dictionary named 'cif_core.dic' version 2.4.2 from 2011-04-26.

Automatic conversion script
Id: cif_fix_values 4973 2017-02-22 13:04:09Z antanas 
;
_cod_original_cell_volume 1445.4(5)
_cod_database_code 7229540
_shelx_shelxl_version_number 2014/7
_shelx_space_group_comment
;
The symmetry employed for this shelxl refinement is uniquely defined
by the following loop, which should always be used as a source of
symmetry information in preference to the above space-group names.
They are only intended as comments.
;

loop_
_space_group_symop_operation_xyz
'x, y, z'
'-y, x-y, z'
'-x+y, -x, z'
'-x, -y, -z'
'y, -x+y, -z'
'x-y, x, -z'

loop_
_atom_site_label
_atom_site_type_symbol
_atom_site_fract_x
_atom_site_fract_y
_atom_site_fract_z
_atom_site_U_iso_or_equiv
_atom_site_adp_type
_atom_site_occupancy
_atom_site_site_symmetry_order
_atom_site_calc_flag
_atom_site_refinement_flags_posn
_atom_site_refinement_flags_adp
_atom_site_refinement_flags_occupancy
Cd1 Cd 0.0000 0.0000 0.0000 0.0163(2) Uani 1 6 d S T P
Cd2 Cd 0.0000 0.0000 0.5000 0.0166(2) Uani 1 6 d S T P
Br4 Br 0.10780(4) 0.15930(4) 0.25003(8) 0.01961(15) Uani 1 1 d . . .
Cd3 Cd 0.6667 0.3333 0.68377(10) 0.0220(2) Uani 1 3 d S T P
Br5 Br 0.6667 0.3333 0.29732(13) 0.0208(2) Uani 1 3 d S T P
Br6 Br 0.56403(4) 0.41801(4) 0.76162(9) 0.02948(17) Uani 1 1 d . . .
C1 C 0.3723(5) 0.1841(4) 0.4167(7) 0.0279(16) Uani 1 1 d . . .
H1A H 0.3075 0.1787 0.4391 0.033 Uiso 1 1 calc R U .
H1B H 0.4129 0.2092 0.5301 0.033 Uiso 1 1 calc R U .
C3 C 0.4246(4) 0.3476(4) 0.2508(9) 0.0268(13) Uani 1 1 d . . .
H3A H 0.4610 0.3865 0.1427 0.040 Uiso 1 1 calc R U .
H3B H 0.4564 0.3842 0.3641 0.040 Uiso 1 1 calc R U .
H3C H 0.3567 0.3347 0.2458 0.040 Uiso 1 1 calc R U .
C2 C 0.3602(5) 0.0831(5) 0.3569(9) 0.0355(17) Uani 1 1 d . . .
H2A H 0.2980 0.0280 0.4062 0.043 Uiso 1 1 calc R U .
H2B H 0.4159 0.0762 0.4027 0.043 Uiso 1 1 calc R U .
C4 C 0.3744(5) 0.1847(4) 0.0838(8) 0.0274(15) Uani 1 1 d . . .
H4A H 0.4171 0.2098 -0.0270 0.033 Uiso 1 1 calc R U .
H4B H 0.3108 0.1812 0.0567 0.033 Uiso 1 1 calc R U .
N1 N 0.4242(3) 0.2502(3) 0.2507(6) 0.0194(9) Uani 1 1 d . . .
H1 H 0.4943 0.2656 0.2523 0.023 Uiso 1 1 calc R U .
C5 C 0.3586(5) 0.0839(4) 0.1411(8) 0.0321(16) Uani 1 1 d . . .
H5A H 0.4116 0.0739 0.0905 0.038 Uiso 1 1 calc R U .
H5B H 0.2945 0.0308 0.0942 0.038 Uiso 1 1 calc R U .

loop_
_atom_site_aniso_label
_atom_site_aniso_U_11
_atom_site_aniso_U_22
_atom_site_aniso_U_33
_atom_site_aniso_U_23
_atom_site_aniso_U_13
_atom_site_aniso_U_12
Cd1 0.0187(3) 0.0187(3) 0.0117(5) 0.000 0.000 0.00933(16)
Cd2 0.0193(3) 0.0193(3) 0.0112(5) 0.000 0.000 0.00967(16)
Br4 0.0222(3) 0.0153(3) 0.0163(3) -0.0002(2) 0.0003(3) 0.0056(2)
Cd3 0.0174(2) 0.0174(2) 0.0314(5) 0.000 0.000 0.00869(12)
Br5 0.0171(3) 0.0171(3) 0.0283(6) 0.000 0.000 0.00853(15)
Br6 0.0317(3) 0.0289(3) 0.0359(4) -0.0009(3) 0.0043(3) 0.0212(3)
C1 0.028(4) 0.028(4) 0.022(3) 0.005(3) 0.001(3) 0.009(3)
C3 0.031(3) 0.021(3) 0.029(3) 0.000(3) 0.003(3) 0.014(3)
C2 0.037(4) 0.026(4) 0.043(4) 0.003(3) -0.001(3) 0.016(3)
C4 0.036(4) 0.026(4) 0.016(3) -0.003(3) 0.002(3) 0.013(3)
N1 0.016(2) 0.019(2) 0.022(2) 0.004(2) 0.006(2) 0.0077(19)
C5 0.037(4) 0.022(4) 0.036(4) -0.006(3) -0.002(3) 0.014(3)

loop_
_atom_type_symbol
_atom_type_description
_atom_type_scat_dispersion_real
_atom_type_scat_dispersion_imag
_atom_type_scat_source
C C 0.0033 0.0016 'International Tables Vol C Tables 4.2.6.8 and 6.1.1.4'
H H 0.0000 0.0000 'International Tables Vol C Tables 4.2.6.8 and 6.1.1.4'
N N 0.0061 0.0033 'International Tables Vol C Tables 4.2.6.8 and 6.1.1.4'
O O 0.0106 0.0060 'International Tables Vol C Tables 4.2.6.8 and 6.1.1.4'
Br Br -0.2901 2.4595 'International Tables Vol C Tables 4.2.6.8 and 6.1.1.4'
Cd Cd -0.8075 1.2024 'International Tables Vol C Tables 4.2.6.8 and 6.1.1.4'

loop_
_geom_angle_atom_site_label_1
_geom_angle_atom_site_label_2
_geom_angle_atom_site_label_3
_geom_angle
_geom_angle_site_symmetry_1
_geom_angle_site_symmetry_3
Br4 Cd1 Br4 84.170(19) 4 6
Br4 Cd1 Br4 95.830(19) 4 3
Br4 Cd1 Br4 180.000(17) 6 3
Br4 Cd1 Br4 95.830(19) 4 2
Br4 Cd1 Br4 95.830(19) 6 2
Br4 Cd1 Br4 84.170(19) 3 2
Br4 Cd1 Br4 180.0 4 .
Br4 Cd1 Br4 95.830(19) 6 .
Br4 Cd1 Br4 84.170(19) 3 .
Br4 Cd1 Br4 84.170(19) 2 .
Br4 Cd1 Br4 84.170(19) 4 5
Br4 Cd1 Br4 84.170(19) 6 5
Br4 Cd1 Br4 95.830(19) 3 5
Br4 Cd1 Br4 180.000(15) 2 5
Br4 Cd1 Br4 95.830(19) . 5
Br4 Cd2 Br4 95.82(2) 2 6_556
Br4 Cd2 Br4 84.18(2) 2 3
Br4 Cd2 Br4 180.0 6_556 3
Br4 Cd2 Br4 95.82(2) 2 4_556
Br4 Cd2 Br4 84.18(2) 6_556 4_556
Br4 Cd2 Br4 95.82(2) 3 4_556
Br4 Cd2 Br4 180.0 2 5_556
Br4 Cd2 Br4 84.181(19) 6_556 5_556
Br4 Cd2 Br4 95.82(2) 3 5_556
Br4 Cd2 Br4 84.18(2) 4_556 5_556
Br4 Cd2 Br4 84.18(2) 2 .
Br4 Cd2 Br4 95.82(2) 6_556 .
Br4 Cd2 Br4 84.18(2) 3 .
Br4 Cd2 Br4 180.0 4_556 .
Br4 Cd2 Br4 95.82(2) 5_556 .
Cd2 Br4 Cd1 78.578(19) . .
Br6 Cd3 Br6 115.484(15) 3_665 2_655
Br6 Cd3 Br6 115.485(15) 3_665 .
Br6 Cd3 Br6 115.483(15) 2_655 .
Br6 Cd3 Br5 102.45(2) 3_665 .
Br6 Cd3 Br5 102.45(2) 2_655 .
Br6 Cd3 Br5 102.45(2) . .
N1 C1 C2 103.0(4) . .
N1 C1 H1A 111.2 . .
C2 C1 H1A 111.2 . .
N1 C1 H1B 111.2 . .
C2 C1 H1B 111.2 . .
H1A C1 H1B 109.1 . .
N1 C3 H3A 109.5 . .
N1 C3 H3B 109.5 . .
H3A C3 H3B 109.5 . .
N1 C3 H3C 109.5 . .
H3A C3 H3C 109.5 . .
H3B C3 H3C 109.5 . .
C1 C2 C5 105.3(5) . .
C1 C2 H2A 110.7 . .
C5 C2 H2A 110.7 . .
C1 C2 H2B 110.7 . .
C5 C2 H2B 110.7 . .
H2A C2 H2B 108.8 . .
N1 C4 C5 104.2(4) . .
N1 C4 H4A 110.9 . .
C5 C4 H4A 110.9 . .
N1 C4 H4B 110.9 . .
C5 C4 H4B 110.9 . .
H4A C4 H4B 108.9 . .
C4 N1 C3 114.8(4) . .
C4 N1 C1 104.2(4) . .
C3 N1 C1 114.4(4) . .
C4 N1 H1 107.7 . .
C3 N1 H1 107.7 . .
C1 N1 H1 107.7 . .
C4 C5 C2 106.5(5) . .
C4 C5 H5A 110.4 . .
C2 C5 H5A 110.4 . .
C4 C5 H5B 110.4 . .
C2 C5 H5B 110.4 . .
H5A C5 H5B 108.6 . .

loop_
_geom_bond_atom_site_label_1
_geom_bond_atom_site_label_2
_geom_bond_distance
_geom_bond_site_symmetry_2
Cd1 Br4 2.7940(6) 4
Cd1 Br4 2.7939(6) 6
Cd1 Br4 2.7939(6) 3
Cd1 Br4 2.7939(6) 2
Cd1 Br4 2.7940(6) .
Cd1 Br4 2.7940(6) 5
Cd2 Br4 2.7937(6) 2
Cd2 Br4 2.7937(6) 6_556
Cd2 Br4 2.7937(6) 3
Cd2 Br4 2.7937(6) 4_556
Cd2 Br4 2.7937(6) 5_556
Cd2 Br4 2.7937(6) .
Cd3 Br6 2.5552(7) 3_665
Cd3 Br6 2.5552(7) 2_655
Cd3 Br6 2.5552(6) .
Cd3 Br5 2.7347(12) .
C1 N1 1.496(6) .
C1 C2 1.526(8) .
C1 H1A 0.9700 .
C1 H1B 0.9700 .
C3 N1 1.493(6) .
C3 H3A 0.9600 .
C3 H3B 0.9600 .
C3 H3C 0.9600 .
C2 C5 1.528(7) .
C2 H2A 0.9700 .
C2 H2B 0.9700 .
C4 N1 1.490(7) .
C4 C5 1.498(8) .
C4 H4A 0.9700 .
C4 H4B 0.9700 .
N1 H1 0.9800 .
C5 H5A 0.9700 .
C5 H5B 0.9700 .

loop_
_geom_hbond_atom_site_label_D
_geom_hbond_atom_site_label_H
_geom_hbond_atom_site_label_A
_geom_hbond_distance_DH
_geom_hbond_distance_HA
_geom_hbond_distance_DA
_geom_hbond_angle_DHA
_geom_hbond_site_symmetry_A
N1 H1 Br5 0.98 2.33 3.294(4) 167.0 .
C4 H4B Br4 0.97 3.08 3.732(6) 126.2 5
C3 H3A Br6 0.96 3.04 3.927(6) 154.3 1_554
C1 H1A Br4 0.97 3.06 3.707(6) 125.0 5_556
N1 H1 Br5 0.98 2.33 3.294(4) 167.0 .
C4 H4B Br4 0.97 3.08 3.732(6) 126.2 5
C3 H3A Br6 0.96 3.04 3.927(6) 154.3 1_554
C1 H1A Br4 0.97 3.06 3.707(6) 125.0 5_556
N1 H1 Br5 0.98 2.33 3.294(4) 167.0 .
C4 H4B Br4 0.97 3.08 3.732(6) 126.2 5
C3 H3A Br6 0.96 3.04 3.927(6) 154.3 1_554
C1 H1A Br4 0.97 3.06 3.707(6) 125.0 5_556
C1 H1A Br4 0.97 3.06 3.707(6) 125.0 5_556
C3 H3A Br6 0.96 3.04 3.927(6) 154.3 1_554
C4 H4B Br4 0.97 3.08 3.732(6) 126.2 5
N1 H1 Br5 0.98 2.33 3.294(4) 167.0 .
C1 H1A Br4 0.97 3.06 3.707(6) 125.0 5_556
C3 H3A Br6 0.96 3.04 3.927(6) 154.3 1_554
C4 H4B Br4 0.97 3.08 3.732(6) 126.2 5
N1 H1 Br5 0.98 2.33 3.294(4) 167.0 .
C1 H1A Br4 0.97 3.06 3.707(6) 125.0 5_556
C3 H3A Br6 0.96 3.04 3.927(6) 154.3 1_554
C4 H4B Br4 0.97 3.08 3.732(6) 126.2 5
N1 H1 Br5 0.98 2.33 3.294(4) 167.0 .
C1 H1A Br4 0.97 3.06 3.707(6) 125.0 5_556
C3 H3A Br6 0.96 3.04 3.927(6) 154.3 1_554
C4 H4B Br4 0.97 3.08 3.732(6) 126.2 5
N1 H1 Br5 0.98 2.33 3.294(4) 167.0 .

loop_
_geom_torsion_atom_site_label_1
_geom_torsion_atom_site_label_2
_geom_torsion_atom_site_label_3
_geom_torsion_atom_site_label_4
_geom_torsion
N1 C1 C2 C5 -26.0(6)
C5 C4 N1 C3 -164.9(4)
C5 C4 N1 C1 -38.9(5)
C2 C1 N1 C4 40.2(5)
C2 C1 N1 C3 166.5(5)
N1 C4 C5 C2 22.0(7)
C1 C2 C5 C4 2.6(7)
